data_7715868
loop_
_publ_author_name
'Martins, Francisco Mainardi'
'Iglesias, Bernardo Almeida'
'Chaves, Ot&#xe1;vio Augusto'
'Gutknecht da Silva, Jean Lucas'
'Leal, Daniela Bitencourt Rosa'
'Back, Davi Fernando'

_publ_section_title
;
 Vanadium(V) complexes derived from triphenylphosphonium and hydrazides:
 cytotoxicity evaluation and interaction with biomolecules.
;
_journal_issue 19
_journal_name_full 'Dalton transactions (Cambridge, England : 2003)'
_journal_page_first 8315
_journal_page_last 8327
_journal_paper_doi 10.1039/d4dt00464g
_journal_volume 53
_journal_year 2024
_chemical_formula_moiety 'C37 H28 N2 O5 P V, 2(C H4 O)'
_chemical_formula_sum 'C39 H36 N2 O7 P V'
_chemical_formula_weight 726.61
_chemical_melting_point 451
_chemical_name_common '[VO2(HL4)]2CH3OH'
_chemical_name_systematic
'4-hydroxy-3-{[2-(3-hydroxy-2-naphthoyl)hydrazono]methyl}benzyl}triphenylphosphonium chloride vanadium (V) dioxido complex'
_space_group_IT_number 2
_space_group_name_Hall '-P 1'
_space_group_name_H-M_alt 'P -1'
_symmetry_cell_setting triclinic
_symmetry_space_group_name_Hall '-P 1'
_symmetry_space_group_name_H-M 'P -1'
_atom_sites_solution_hydrogens geom
_atom_sites_solution_primary direct
_atom_sites_solution_secondary difmap
_audit_conform_dict_location ftp://ftp.iucr.org/pub/cif_core.dic
_audit_conform_dict_name cif_core.dic
_audit_conform_dict_version 2.4
_audit_creation_date 2024-02-02T18:00:13-00:00
_audit_creation_method 'WinGX routine CIF_UPDATE'
_audit_update_record
;
2024-03-27 deposited with the CCDC.	2024-04-17 downloaded from the CCDC.
;
_cell_angle_alpha 77.0930(10)
_cell_angle_beta 83.962(2)
_cell_angle_gamma 72.1210(10)
_cell_formula_units_Z 2
_cell_length_a 10.8358(5)
_cell_length_b 11.2449(4)
_cell_length_c 14.9567(8)
_cell_measurement_reflns_used 9943
_cell_measurement_temperature 100(2)
_cell_measurement_theta_max 28.596
_cell_measurement_theta_min 2.375
_cell_volume 1689.29(13)
_computing_cell_refinement 'SAINT V8.34A (Bruker AXS Inc., 2013)'
_computing_data_collection 'Bruker Instrument Service v4.2.7'
_computing_data_reduction 'SAINT V8.34A (Bruker AXS Inc., 2013)'
_computing_molecular_graphics 'Diamond (version 3.2i; Crystal Impact GbR'
_computing_structure_refinement 'SHELXL-97 (Sheldrick, 1997)'
_computing_structure_solution 'SHELXL97 (Sheldrick, 1997)'
_diffrn_ambient_temperature 100(2)
_diffrn_detector_area_resol_mean 10.4167
_diffrn_measured_fraction_theta_full 0.998
_diffrn_measured_fraction_theta_max 0.998
_diffrn_measurement_device_type 'Bruker D8 Quest Photon 100 diffractometer'
_diffrn_measurement_method '2\% \f & \w scans'
_diffrn_radiation_monochromator 'Montel type 2-dim beam shaping X ray optics'
_diffrn_radiation_type MoK\a
_diffrn_radiation_wavelength 0.71073
_diffrn_reflns_av_R_equivalents 0.0578
_diffrn_reflns_av_unetI/netI 0.045
_diffrn_reflns_limit_h_max 14
_diffrn_reflns_limit_h_min -14
_diffrn_reflns_limit_k_max 15
_diffrn_reflns_limit_k_min -12
_diffrn_reflns_limit_l_max 20
_diffrn_reflns_limit_l_min -20
_diffrn_reflns_number 54534
_diffrn_reflns_theta_full 28.73
_diffrn_reflns_theta_max 28.73
_diffrn_reflns_theta_min 1.94
_diffrn_source 'micro-focus tube'
_exptl_absorpt_coefficient_mu 0.396
_exptl_absorpt_correction_T_max 0.9552
_exptl_absorpt_correction_T_min 0.8837
_exptl_absorpt_correction_type multi-scan
_exptl_absorpt_process_details
;
        SADABS (version 2012/1; Bruker, 2012) was used to perform the
        numerical absorption correction based on the indexed faces
        of the crystal.
;
_exptl_crystal_colour yellow
_exptl_crystal_density_diffrn 1.428
_exptl_crystal_density_method 'not measured'
_exptl_crystal_description tabular
_exptl_crystal_F_000 756
_exptl_crystal_size_max 0.29
_exptl_crystal_size_mid 0.13
_exptl_crystal_size_min 0.09
_refine_diff_density_max 0.122
_refine_diff_density_min -0.352
_refine_diff_density_rms 0.071
_refine_ls_extinction_coef none
_refine_ls_extinction_method none
_refine_ls_goodness_of_fit_ref 1.026
_refine_ls_hydrogen_treatment mixed
_refine_ls_matrix_type full
_refine_ls_number_parameters 459
_refine_ls_number_reflns 8758
_refine_ls_number_restraints 0
_refine_ls_restrained_S_all 1.026
_refine_ls_R_factor_all 0.071
_refine_ls_R_factor_gt 0.0467
_refine_ls_shift/su_max 0.014
_refine_ls_shift/su_mean 0
_refine_ls_structure_factor_coef Fsqd
_refine_ls_weighting_details 'calc w=1/[\s^2^(Fo^2^)+(0.0442P)^2^+1.9604P] where P=(Fo^2^+2Fc^2^)/3'
_refine_ls_weighting_scheme calc
_refine_ls_wR_factor_gt 0.1042
_refine_ls_wR_factor_ref 0.1141
_reflns_number_gt 6755
_reflns_number_total 8758
_reflns_threshold_expression >2\s(I)
_cod_data_source_file d4dt00464g2.cif
_cod_data_source_block C4
_cod_depositor_comments
;
The following automatic conversions were performed:

data item '_chemical_melting_point' value '451K' was changed to '451'
-- the value should be numeric and without a unit designator.

Automatic conversion script
Id: cif_fix_values 8170 2020-07-09 18:12:32Z antanas 

 Adding full bibliography for 7715863--7715870.cif.
;
_cod_original_sg_symbol_Hall -P1
_cod_original_sg_symbol_H-M P-1
_cod_database_code 7715868

loop_
_symmetry_equiv_pos_as_xyz
'x, y, z'
'-x, -y, -z'

loop_
_atom_site_label
_atom_site_type_symbol
_atom_site_fract_x
_atom_site_fract_y
_atom_site_fract_z
_atom_site_U_iso_or_equiv
_atom_site_adp_type
_atom_site_occupancy
_atom_site_symmetry_multiplicity
_atom_site_calc_flag
_atom_site_refinement_flags
_atom_site_disorder_assembly
_atom_site_disorder_group
V V 0.43659(3) 0.50973(3) 0.27272(2) 0.01355(9) Uani 1 1 d . . .
P P 0.44590(5) 0.01036(5) 0.76029(3) 0.01368(11) Uani 1 1 d . . .
O1 O 0.33775(14) 0.44075(15) 0.37464(10) 0.0231(3) Uani 1 1 d . . .
O2 O 0.59277(14) 0.55008(13) 0.20739(9) 0.0181(3) Uani 1 1 d . . .
O3 O 0.94892(14) 0.44439(14) 0.33845(10) 0.0195(3) Uani 1 1 d . . .
H3A H 0.880(3) 0.433(2) 0.3590(9) 0.029 Uiso 1 1 calc R . .
O4 O 0.40843(16) 0.43862(15) 0.19780(11) 0.0256(3) Uani 1 1 d . . .
O5 O 0.34301(14) 0.65788(14) 0.25765(10) 0.0225(3) Uani 1 1 d . . .
O6 O 0.0938(2) 0.76413(19) 0.32005(16) 0.0513(6) Uani 1 1 d . . .
H6A H 0.196(4) 0.720(3) 0.2948(13) 0.077 Uiso 1 1 calc R . .
O7 O -0.10127(18) 0.86333(18) 0.19190(14) 0.0380(4) Uani 1 1 d . . .
H7 H -0.048(2) 0.820(3) 0.241(2) 0.057 Uiso 1 1 calc R . .
N1 N 0.59038(16) 0.42425(15) 0.36639(11) 0.0138(3) Uani 1 1 d . . .
N2 N 0.71126(16) 0.43891(15) 0.33348(11) 0.0154(3) Uani 1 1 d . . .
C1 C 0.3544(2) 0.38054(18) 0.46040(13) 0.0159(4) Uani 1 1 d . . .
C2 C 0.47612(19) 0.33922(18) 0.50073(13) 0.0147(4) Uani 1 1 d . . .
C11 C 0.1962(2) -0.1021(2) 0.58553(16) 0.0248(5) Uani 1 1 d . . .
H11 H 0.142 -0.1229 0.5492 0.03 Uiso 1 1 calc R . .
C12 C 0.2836(2) -0.0369(2) 0.54353(15) 0.0215(4) Uani 1 1 d . . .
H12 H 0.2898 -0.0137 0.4785 0.026 Uiso 1 1 calc R . .
C13 C 0.3618(2) -0.00568(19) 0.59630(14) 0.0179(4) Uani 1 1 d . . .
H13 H 0.4229 0.0374 0.5676 0.021 Uiso 1 1 calc R . .
C14 C 0.4259(2) -0.0595(2) 0.87894(13) 0.0174(4) Uani 1 1 d . . .
C15 C 0.4832(2) -0.1909(2) 0.90894(15) 0.0220(4) Uani 1 1 d . . .
H15 H 0.5366 -0.2405 0.8679 0.026 Uiso 1 1 calc R . .
C16 C 0.4610(2) -0.2477(2) 0.99932(15) 0.0260(5) Uani 1 1 d . . .
H16 H 0.4994 -0.3366 1.0203 0.031 Uiso 1 1 calc R . .
C17 C 0.3829(2) -0.1749(2) 1.05902(15) 0.0279(5) Uani 1 1 d . . .
H17 H 0.3673 -0.2144 1.1205 0.033 Uiso 1 1 calc R . .
C18 C 0.3278(2) -0.0452(2) 1.02954(15) 0.0281(5) Uani 1 1 d . . .
H18 H 0.2756 0.0041 1.0711 0.034 Uiso 1 1 calc R . .
C19 C 0.3484(2) 0.0132(2) 0.93951(14) 0.0230(5) Uani 1 1 d . . .
H19 H 0.3099 0.1023 0.9193 0.028 Uiso 1 1 calc R . .
C20 C 0.61214(19) -0.04874(18) 0.72285(13) 0.0146(4) Uani 1 1 d . . .
C21 C 0.6504(2) -0.16662(18) 0.69532(14) 0.0172(4) Uani 1 1 d . . .
H21 H 0.588 -0.2095 0.693 0.021 Uiso 1 1 calc R . .
C22 C 0.7789(2) -0.2200(2) 0.67168(14) 0.0199(4) Uani 1 1 d . . .
H22 H 0.8055 -0.3007 0.6544 0.024 Uiso 1 1 calc R . .
C23 C 0.8689(2) -0.1561(2) 0.67318(15) 0.0214(4) Uani 1 1 d . . .
H23 H 0.957 -0.1927 0.6558 0.026 Uiso 1 1 calc R . .
C24 C 0.8322(2) -0.0390(2) 0.69984(15) 0.0207(4) Uani 1 1 d . . .
H24 H 0.8948 0.0044 0.7001 0.025 Uiso 1 1 calc R . .
C25 C 0.7037(2) 0.01453(19) 0.72605(13) 0.0164(4) Uani 1 1 d . . .
H25 H 0.6783 0.0934 0.746 0.02 Uiso 1 1 calc R . .
C26 C 0.58846(19) 0.36439(18) 0.45106(13) 0.0147(4) Uani 1 1 d . . .
H26 H 0.6674 0.3351 0.4824 0.018 Uiso 1 1 calc R . .
C27 C 0.70123(19) 0.50714(18) 0.24951(13) 0.0145(4) Uani 1 1 d . . .
C28 C 0.81827(19) 0.53678(18) 0.20242(13) 0.0150(4) Uani 1 1 d . . .
C29 C 0.93758(19) 0.50381(18) 0.24824(13) 0.0157(4) Uani 1 1 d . . .
C30 C 1.0444(2) 0.53183(19) 0.20124(14) 0.0181(4) Uani 1 1 d . . .
H30 H 1.123 0.5101 0.2321 0.022 Uiso 1 1 calc R . .
C31 C 1.0391(2) 0.59247(18) 0.10772(14) 0.0178(4) Uani 1 1 d . . .
C32 C 1.1503(2) 0.6189(2) 0.05718(15) 0.0229(5) Uani 1 1 d . . .
H32 H 1.2304 0.595 0.0865 0.028 Uiso 1 1 calc R . .
C33 C 1.1419(2) 0.6783(2) -0.03321(16) 0.0261(5) Uani 1 1 d . . .
H33 H 1.2165 0.6953 -0.0662 0.031 Uiso 1 1 calc R . .
C34 C 1.0236(2) 0.7147(2) -0.07843(15) 0.0251(5) Uani 1 1 d . . .
H34 H 1.0192 0.7563 -0.1412 0.03 Uiso 1 1 calc R . .
C35 C 0.9159(2) 0.6901(2) -0.03210(15) 0.0219(4) Uani 1 1 d . . .
H35 H 0.8369 0.7146 -0.063 0.026 Uiso 1 1 calc R . .
C36 C 0.9207(2) 0.62822(19) 0.06201(14) 0.0179(4) Uani 1 1 d . . .
C37 C 0.8123(2) 0.59881(18) 0.11138(14) 0.0170(4) Uani 1 1 d . . .
H37 H 0.7328 0.6222 0.0813 0.02 Uiso 1 1 calc R . .
C38 C 0.0725(3) 0.6984(3) 0.4095(2) 0.0481(8) Uani 1 1 d . . .
H38A H 0.0517 0.6207 0.4062 0.072 Uiso 1 1 calc R . .
H38B H 0 0.7533 0.4402 0.072 Uiso 1 1 calc R . .
H38C H 0.1509 0.6757 0.4444 0.072 Uiso 1 1 calc R . .
C39 C -0.0306(3) 0.9235(3) 0.1198(2) 0.0437(7) Uani 1 1 d . . .
H39A H -0.0606 0.9226 0.0605 0.066 Uiso 1 1 calc R . .
H39B H 0.0621 0.8774 0.1239 0.066 Uiso 1 1 calc R . .
H39C H -0.0446 1.0119 0.1255 0.066 Uiso 1 1 calc R . .
C3 C 0.48830(19) 0.27527(18) 0.59321(13) 0.0151(4) Uani 1 1 d . . .
H3 H 0.5707 0.2485 0.6198 0.018 Uiso 1 1 calc R . .
C4 C 0.3834(2) 0.25069(18) 0.64600(13) 0.0154(4) Uani 1 1 d . . .
C5 C 0.2622(2) 0.29255(19) 0.60565(14) 0.0180(4) Uani 1 1 d . . .
H5 H 0.1889 0.2767 0.6413 0.022 Uiso 1 1 calc R . .
C6 C 0.2469(2) 0.35611(19) 0.51550(14) 0.0188(4) Uani 1 1 d . . .
H6 H 0.1636 0.3838 0.4901 0.023 Uiso 1 1 calc R . .
C7 C 0.3948(2) 0.18235(18) 0.74544(13) 0.0166(4) Uani 1 1 d . . .
H7A H 0.3097 0.2094 0.778 0.02 Uiso 1 1 calc R . .
H7B H 0.458 0.2084 0.7741 0.02 Uiso 1 1 calc R . .
C8 C 0.35057(19) -0.03785(18) 0.69218(13) 0.0152(4) Uani 1 1 d . . .
C9 C 0.2636(2) -0.1045(2) 0.73420(15) 0.0201(4) Uani 1 1 d . . .
H9 H 0.2565 -0.1273 0.7992 0.024 Uiso 1 1 calc R . .
C10 C 0.1877(2) -0.1371(2) 0.68028(16) 0.0247(5) Uani 1 1 d . . .
H10 H 0.1294 -0.1838 0.7085 0.03 Uiso 1 1 calc R . .

loop_
_atom_site_aniso_label
_atom_site_aniso_U_11
_atom_site_aniso_U_22
_atom_site_aniso_U_33
_atom_site_aniso_U_23
_atom_site_aniso_U_13
_atom_site_aniso_U_12
V 0.01405(17) 0.01335(16) 0.01208(16) 0.00213(12) -0.00202(12) -0.00517(13)
P 0.0150(2) 0.0135(2) 0.0109(2) 0.00001(18) 0.00149(18) -0.00425(19)
O1 0.0176(7) 0.0307(8) 0.0167(7) 0.0093(6) -0.0043(6) -0.0097(6)
O2 0.0162(7) 0.0210(7) 0.0154(7) 0.0036(6) -0.0017(5) -0.0078(6)
O3 0.0131(7) 0.0237(8) 0.0167(7) 0.0025(6) 0.0003(6) -0.0032(6)
O4 0.0280(9) 0.0295(8) 0.0241(8) -0.0072(7) 0.0025(7) -0.0155(7)
O5 0.0197(8) 0.0176(7) 0.0246(8) 0.0029(6) 0.0024(6) -0.0038(6)
O6 0.0377(11) 0.0381(11) 0.0700(15) -0.0058(10) 0.0113(10) -0.0074(9)
O7 0.0331(10) 0.0387(10) 0.0389(10) -0.0066(8) 0.0108(8) -0.0108(8)
N1 0.0134(8) 0.0119(7) 0.0152(8) -0.0005(6) 0.0007(6) -0.0045(6)
N2 0.0134(8) 0.0139(8) 0.0176(8) 0.0006(6) 0.0006(6) -0.0049(6)
C1 0.0186(10) 0.0131(9) 0.0143(9) 0.0010(7) -0.0004(8) -0.0049(8)
C2 0.0174(10) 0.0118(9) 0.0141(9) -0.0008(7) 0.0003(7) -0.0046(7)
C11 0.0199(11) 0.0280(12) 0.0290(12) -0.0104(9) -0.0032(9) -0.0065(9)
C12 0.0252(11) 0.0207(10) 0.0163(10) -0.0036(8) -0.0021(8) -0.0031(9)
C13 0.0196(10) 0.0163(9) 0.0165(10) -0.0023(8) 0.0020(8) -0.0051(8)
C14 0.0171(10) 0.0228(10) 0.0117(9) 0.0013(8) 0.0001(7) -0.0087(8)
C15 0.0231(11) 0.0217(10) 0.0185(10) 0.0009(8) -0.0016(8) -0.0061(9)
C16 0.0288(12) 0.0245(11) 0.0224(11) 0.0077(9) -0.0079(9) -0.0109(10)
C17 0.0330(13) 0.0357(13) 0.0156(10) 0.0054(9) -0.0026(9) -0.0178(11)
C18 0.0342(13) 0.0348(13) 0.0147(10) -0.0040(9) 0.0062(9) -0.0125(11)
C19 0.0281(12) 0.0226(11) 0.0156(10) -0.0012(8) 0.0025(9) -0.0067(9)
C20 0.0147(9) 0.0154(9) 0.0113(9) 0.0006(7) 0.0010(7) -0.0036(7)
C21 0.0169(10) 0.0151(9) 0.0194(10) -0.0010(8) 0.0012(8) -0.0066(8)
C22 0.0199(10) 0.0157(9) 0.0220(10) -0.0048(8) -0.0016(8) -0.0012(8)
C23 0.0134(10) 0.0237(11) 0.0246(11) -0.0055(9) -0.0015(8) -0.0010(8)
C24 0.0181(10) 0.0232(11) 0.0232(11) -0.0035(9) -0.0033(8) -0.0095(8)
C25 0.0196(10) 0.0160(9) 0.0131(9) -0.0016(7) -0.0018(8) -0.0053(8)
C26 0.0147(9) 0.0129(9) 0.0152(9) -0.0008(7) -0.0021(7) -0.0031(7)
C27 0.0148(9) 0.0112(9) 0.0162(9) -0.0011(7) -0.0002(7) -0.0033(7)
C28 0.0144(9) 0.0119(9) 0.0170(9) -0.0007(7) 0.0019(7) -0.0040(7)
C29 0.0164(10) 0.0122(9) 0.0155(9) -0.0002(7) -0.0003(8) -0.0018(7)
C30 0.0154(10) 0.0167(9) 0.0196(10) -0.0011(8) -0.0012(8) -0.0027(8)
C31 0.0173(10) 0.0144(9) 0.0195(10) -0.0006(8) 0.0025(8) -0.0046(8)
C32 0.0184(10) 0.0236(11) 0.0258(11) -0.0012(9) 0.0021(9) -0.0083(9)
C33 0.0243(11) 0.0276(12) 0.0260(12) -0.0005(9) 0.0075(9) -0.0135(9)
C34 0.0306(12) 0.0236(11) 0.0189(11) 0.0023(9) 0.0032(9) -0.0108(9)
C35 0.0235(11) 0.0207(10) 0.0189(10) 0.0014(8) -0.0003(8) -0.0068(9)
C36 0.0201(10) 0.0142(9) 0.0177(10) -0.0012(8) 0.0022(8) -0.0051(8)
C37 0.0153(10) 0.0155(9) 0.0180(10) -0.0001(8) -0.0013(8) -0.0034(8)
C38 0.0265(14) 0.075(2) 0.0399(16) -0.0094(15) -0.0025(12) -0.0120(14)
C39 0.0417(16) 0.0498(17) 0.0429(16) -0.0129(13) 0.0153(13) -0.0213(14)
C3 0.0165(10) 0.0121(9) 0.0152(9) -0.0008(7) -0.0020(7) -0.0028(7)
C4 0.0194(10) 0.0106(8) 0.0141(9) -0.0019(7) 0.0015(8) -0.0024(7)
C5 0.0164(10) 0.0181(10) 0.0173(10) -0.0015(8) 0.0037(8) -0.0048(8)
C6 0.0144(10) 0.0194(10) 0.0199(10) 0.0005(8) 0.0003(8) -0.0044(8)
C7 0.0211(10) 0.0123(9) 0.0136(9) -0.0018(7) 0.0023(8) -0.0022(8)
C8 0.0138(9) 0.0139(9) 0.0159(9) -0.0021(7) 0.0002(7) -0.0022(7)
C9 0.0165(10) 0.0232(10) 0.0187(10) -0.0021(8) 0.0030(8) -0.0058(8)
C10 0.0193(11) 0.0286(12) 0.0287(12) -0.0063(9) 0.0038(9) -0.0118(9)

loop_
_atom_type_symbol
_atom_type_description
_atom_type_scat_dispersion_real
_atom_type_scat_dispersion_imag
_atom_type_scat_source
C C 0.0033 0.0016 'International Tables Vol C Tables 4.2.6.8 and 6.1.1.4'
H H 0 0 'International Tables Vol C Tables 4.2.6.8 and 6.1.1.4'
N N 0.0061 0.0033 'International Tables Vol C Tables 4.2.6.8 and 6.1.1.4'
O O 0.0106 0.006 'International Tables Vol C Tables 4.2.6.8 and 6.1.1.4'
P P 0.1023 0.0942 'International Tables Vol C Tables 4.2.6.8 and 6.1.1.4'
V V 0.3005 0.5294 'International Tables Vol C Tables 4.2.6.8 and 6.1.1.4'

loop_
_geom_angle_atom_site_label_1
_geom_angle_atom_site_label_2
_geom_angle_atom_site_label_3
_geom_angle
_geom_angle_site_symmetry_1
_geom_angle_site_symmetry_3
_geom_angle_publ_flag
O4 V O5 110.45(8) . . ?
O4 V O1 97.87(7) . . ?
O5 V O1 97.03(7) . . ?
O4 V O2 96.25(7) . . ?
O5 V O2 95.94(7) . . ?
O1 V O2 156.12(6) . . ?
O4 V N1 122.98(8) . . ?
O5 V N1 126.22(7) . . ?
O1 V N1 82.26(6) . . ?
O2 V N1 73.91(6) . . ?
C8 P C14 109.62(9) . . ?
C8 P C20 106.86(9) . . ?
C14 P C20 109.39(9) . . ?
C8 P C7 109.87(9) . . ?
C14 P C7 109.49(9) . . ?
C20 P C7 111.57(9) . . ?
C1 O1 V 138.66(13) . . ?
C27 O2 V 118.44(12) . . ?
C26 N1 N2 114.06(16) . . ?
C26 N1 V 130.11(14) . . ?
N2 N1 V 115.77(11) . . ?
C27 N2 N1 109.36(16) . . ?
O1 C1 C2 122.44(18) . . ?
O1 C1 C6 119.49(18) . . ?
C2 C1 C6 118.07(18) . . ?
C3 C2 C1 120.01(18) . . ?
C3 C2 C26 118.31(18) . . ?
C1 C2 C26 121.65(17) . . ?
C10 C11 C12 120.2(2) . . ?
C13 C12 C11 120.0(2) . . ?
C12 C13 C8 119.76(19) . . ?
C19 C14 C15 120.19(19) . . ?
C19 C14 P 120.87(16) . . ?
C15 C14 P 118.83(16) . . ?
C16 C15 C14 119.3(2) . . ?
C17 C16 C15 120.2(2) . . ?
C18 C17 C16 120.4(2) . . ?
C17 C18 C19 120.4(2) . . ?
C18 C19 C14 119.6(2) . . ?
C25 C20 C21 120.18(18) . . ?
C25 C20 P 122.13(15) . . ?
C21 C20 P 117.56(15) . . ?
C22 C21 C20 119.71(19) . . ?
C21 C22 C23 120.02(19) . . ?
C22 C23 C24 120.9(2) . . ?
C25 C24 C23 119.8(2) . . ?
C24 C25 C20 119.41(19) . . ?
N1 C26 C2 124.71(18) . . ?
O2 C27 N2 122.50(18) . . ?
O2 C27 C28 119.31(17) . . ?
N2 C27 C28 118.18(17) . . ?
C37 C28 C29 119.01(18) . . ?
C37 C28 C27 118.87(18) . . ?
C29 C28 C27 122.12(17) . . ?
O3 C29 C30 118.24(18) . . ?
O3 C29 C28 121.74(17) . . ?
C30 C29 C28 120.02(18) . . ?
C29 C30 C31 120.94(19) . . ?
C30 C31 C36 119.62(18) . . ?
C30 C31 C32 121.65(19) . . ?
C36 C31 C32 118.73(19) . . ?
C33 C32 C31 120.3(2) . . ?
C32 C33 C34 120.9(2) . . ?
C35 C34 C33 120.2(2) . . ?
C34 C35 C36 120.6(2) . . ?
C37 C36 C31 118.55(18) . . ?
C37 C36 C35 122.15(19) . . ?
C31 C36 C35 119.29(19) . . ?
C28 C37 C36 121.81(19) . . ?
C4 C3 C2 121.50(19) . . ?
C3 C4 C5 118.30(18) . . ?
C3 C4 C7 122.12(18) . . ?
C5 C4 C7 119.57(18) . . ?
C6 C5 C4 121.57(19) . . ?
C5 C6 C1 120.54(19) . . ?
C4 C7 P 113.47(14) . . ?
C9 C8 C13 120.10(19) . . ?
C9 C8 P 120.32(16) . . ?
C13 C8 P 119.56(15) . . ?
C10 C9 C8 119.4(2) . . ?
C11 C10 C9 120.5(2) . . ?

loop_
_geom_bond_atom_site_label_1
_geom_bond_atom_site_label_2
_geom_bond_distance
_geom_bond_site_symmetry_2
_geom_bond_publ_flag
V O4 1.6157(16) . ?
V O5 1.6423(15) . ?
V O1 1.9263(14) . ?
V O2 1.9875(14) . ?
V N1 2.1377(17) . ?
P C8 1.792(2) . ?
P C14 1.793(2) . ?
P C20 1.794(2) . ?
P C7 1.809(2) . ?
O1 C1 1.312(2) . ?
O2 C27 1.297(2) . ?
O3 C29 1.365(2) . ?
O6 C38 1.410(4) . ?
O7 C39 1.423(3) . ?
N1 C26 1.296(2) . ?
N1 N2 1.395(2) . ?
N2 C27 1.313(2) . ?
C1 C2 1.409(3) . ?
C1 C6 1.416(3) . ?
C2 C3 1.408(3) . ?
C2 C26 1.429(3) . ?
C11 C10 1.385(3) . ?
C11 C12 1.388(3) . ?
C12 C13 1.382(3) . ?
C13 C8 1.400(3) . ?
C14 C19 1.395(3) . ?
C14 C15 1.403(3) . ?
C15 C16 1.390(3) . ?
C16 C17 1.388(3) . ?
C17 C18 1.382(3) . ?
C18 C19 1.388(3) . ?
C20 C25 1.397(3) . ?
C20 C21 1.403(3) . ?
C21 C22 1.379(3) . ?
C22 C23 1.382(3) . ?
C23 C24 1.390(3) . ?
C24 C25 1.390(3) . ?
C27 C28 1.477(3) . ?
C28 C37 1.383(3) . ?
C28 C29 1.434(3) . ?
C29 C30 1.374(3) . ?
C30 C31 1.411(3) . ?
C31 C36 1.421(3) . ?
C31 C32 1.428(3) . ?
C32 C33 1.366(3) . ?
C33 C34 1.416(3) . ?
C34 C35 1.364(3) . ?
C35 C36 1.423(3) . ?
C36 C37 1.408(3) . ?
C3 C4 1.378(3) . ?
C4 C5 1.404(3) . ?
C4 C7 1.513(3) . ?
C5 C6 1.378(3) . ?
C8 C9 1.394(3) . ?
C9 C10 1.385(3) . ?
